data_2100013
loop_
_publ_author_name
'Khrustalev, Victor N.'
'Vasil'kov, Alexander Yu.'
'Antipin, Mikhail Yu.'

_publ_section_title
;
 Substituent effects in bis(arene)chromium compounds containing a CN
 group in the aromatic ring
;
_journal_issue 3
_journal_name_full 'Acta Crystallographica Section B'
_journal_page_first 304
_journal_page_last 311
_journal_paper_doi 10.1107/S0108768105008797
_journal_volume 61
_journal_year 2005
_chemical_formula_moiety 'C14 H10 Cr F3 N'
_chemical_formula_sum 'C14 H10 Cr F3 N'
_chemical_formula_weight 301.23
_chemical_name_systematic
;
 ?
;
_space_group_IT_number 14
_symmetry_cell_setting monoclinic
_symmetry_space_group_name_Hall '-P 2ybc'
_symmetry_space_group_name_H-M 'P 1 21/c 1'
_atom_sites_solution_hydrogens difmap
_atom_sites_solution_primary direct
_atom_sites_solution_secondary difmap
_audit_creation_method SHELXL-97
_cell_angle_alpha 90.00
_cell_angle_beta 98.276(4)
_cell_angle_gamma 90.00
_cell_formula_units_Z 4
_cell_length_a 9.7145(13)
_cell_length_b 7.8227(11)
_cell_length_c 15.740(2)
_cell_measurement_reflns_used 5825
_cell_measurement_temperature 120(2)
_cell_measurement_theta_max 30.0
_cell_measurement_theta_min 2.3
_cell_volume 1183.7(3)
_computing_cell_refinement 'SAINTPlus (Bruker, 1998a)'
_computing_data_collection 'SMART (Bruker, 1998b)'
_computing_data_reduction 'SAINTPlus (Bruker, 1998a)'
_computing_molecular_graphics 'SHELXTL ver. 5.10 (Sheldrick, 1998b)'
_computing_publication_material 'SHELXTL ver. 5.10 (Sheldrick, 1998b)'
_computing_structure_refinement 'SHELXTL ver. 5.10 (Sheldrick, 1998b)'
_computing_structure_solution 'SHELXTL ver. 5.10 (Sheldrick, 1998b)'
_diffrn_ambient_temperature 120(2)
_diffrn_measured_fraction_theta_full 0.980
_diffrn_measured_fraction_theta_max 0.980
_diffrn_measurement_device_type 'Bruker SMART 1000 CCD area detector'
_diffrn_measurement_method 'phi and omega scans'
_diffrn_radiation_monochromator graphite
_diffrn_radiation_source 'normal-focus sealed tube'
_diffrn_radiation_type MoK\a
_diffrn_radiation_wavelength 0.71073
_diffrn_reflns_av_R_equivalents 0.0238
_diffrn_reflns_av_sigmaI/netI 0.0208
_diffrn_reflns_limit_h_max 13
_diffrn_reflns_limit_h_min -13
_diffrn_reflns_limit_k_max 10
_diffrn_reflns_limit_k_min -10
_diffrn_reflns_limit_l_max 18
_diffrn_reflns_limit_l_min -22
_diffrn_reflns_number 9037
_diffrn_reflns_theta_full 30.01
_diffrn_reflns_theta_max 30.01
_diffrn_reflns_theta_min 2.12
_exptl_absorpt_coefficient_mu 0.987
_exptl_absorpt_correction_T_max 0.756
_exptl_absorpt_correction_T_min 0.693
_exptl_absorpt_correction_type multi-scan
_exptl_absorpt_process_details 'SADABS (Sheldrick, 1998a)'
_exptl_crystal_colour 'dark brown'
_exptl_crystal_density_diffrn 1.690
_exptl_crystal_density_method 'not measured'
_exptl_crystal_description prism
_exptl_crystal_F_000 608
_exptl_crystal_size_max 0.40
_exptl_crystal_size_mid 0.30
_exptl_crystal_size_min 0.30
_refine_diff_density_max 0.773
_refine_diff_density_min -0.798
_refine_ls_extinction_coef 0.034(2)
_refine_ls_extinction_expression Fc^*^=kFc[1+0.001xFc^2^\l^3^/sin(2\q)]^-1/4^
_refine_ls_extinction_method SHELXL
_refine_ls_goodness_of_fit_ref 1.005
_refine_ls_hydrogen_treatment refall
_refine_ls_matrix_type full
_refine_ls_number_parameters 213
_refine_ls_number_reflns 3386
_refine_ls_number_restraints 0
_refine_ls_restrained_S_all 1.005
_refine_ls_R_factor_all 0.0464
_refine_ls_R_factor_gt 0.0415
_refine_ls_shift/su_max 0.000
_refine_ls_shift/su_mean 0.000
_refine_ls_structure_factor_coef Fsqd
_refine_ls_weighting_details 'calc w=1/[\s^2^(Fo^2^)+(0.0600P)^2^+1.2000P] where P=(Fo^2^+2Fc^2^)/3'
_refine_ls_weighting_scheme calc
_refine_ls_wR_factor_gt 0.1030
_refine_ls_wR_factor_ref 0.1064
_reflns_number_gt 2915
_reflns_number_total 3386
_reflns_threshold_expression I>2\s(I)
_cod_data_source_file av5032.cif
_cod_data_source_block 4
_cod_depositor_comments
;
The following automatic conversions were performed:
'_symmetry_cell_setting' value 'Monoclinic' changed to 'monoclinic'
according to '/home/saulius/struct/CIF-dictionaries/cif_core.dic'
dictionary named 'cif_core.dic' version 2.4.1 from 2010-06-29.

Automatic conversion script
Id: cif_fix_enum 1527 2010-12-29 10:47:43Z saulius 

The following automatic conversions were performed:

'_symmetry_cell_setting' value 'Monoclinic' changed to 'monoclinic'
according to /home/saulius/struct/CIF-dictionaries/cif_core.dic
dictionary named 'cif_core.dic' version 2.4.1 from 2010-06-29.

Automatic conversion script
Id: cif_fix_values 1715 2011-07-08 13:25:40Z adriana 
;
_cod_original_sg_symbol_H-M 'P 21/c'
_cod_database_code 2100013
_cod_database_fobs_code 2100013

loop_
_symmetry_equiv_pos_as_xyz
'x, y, z'
'-x, y+1/2, -z+1/2'
'-x, -y, -z'
'x, -y-1/2, z-1/2'

loop_
_atom_site_label
_atom_site_fract_x
_atom_site_fract_y
_atom_site_fract_z
_atom_site_U_iso_or_equiv
_atom_site_adp_type
_atom_site_calc_flag
_atom_site_refinement_flags
_atom_site_occupancy
_atom_site_disorder_assembly
_atom_site_disorder_group
_atom_site_type_symbol
Cr1 0.23976(3) 0.78584(3) 0.159876(16) 0.01590(11) Uani d . 1 . . Cr
F1 0.64882(12) 0.6413(2) 0.08990(9) 0.0384(3) Uani d . 1 . . F
F2 0.56491(14) 0.89709(17) 0.08127(8) 0.0352(3) Uani d . 1 . . F
F3 0.47221(13) 0.70009(17) -0.00357(8) 0.0309(3) Uani d . 1 . . F
N1 0.0822(2) 0.6483(3) -0.09338(11) 0.0347(4) Uani d . 1 . . N
C1 0.10681(18) 0.8344(2) 0.04372(11) 0.0212(3) Uani d . 1 . . C
C2 0.02336(18) 0.7971(2) 0.10911(12) 0.0235(4) Uani d . 1 . . C
C3 0.0461(2) 0.8913(3) 0.18630(13) 0.0293(4) Uani d . 1 . . C
C4 0.1504(2) 1.0177(3) 0.19988(14) 0.0321(4) Uani d . 1 . . C
C5 0.2311(2) 1.0566(2) 0.13388(15) 0.0299(4) Uani d . 1 . . C
C6 0.20944(19) 0.9658(2) 0.05590(12) 0.0244(4) Uani d . 1 . . C
C7 0.09272(19) 0.7303(3) -0.03259(12) 0.0242(4) Uani d . 1 . . C
C8 0.43493(17) 0.6854(2) 0.14121(11) 0.0177(3) Uani d . 1 . . C
C9 0.33359(17) 0.5544(2) 0.12301(11) 0.0180(3) Uani d . 1 . . C
C10 0.24465(17) 0.5155(2) 0.18354(12) 0.0198(3) Uani d . 1 . . C
C11 0.25856(18) 0.6043(2) 0.26328(11) 0.0215(3) Uani d . 1 . . C
C12 0.36271(19) 0.7299(2) 0.28213(11) 0.0214(3) Uani d . 1 . . C
C13 0.45068(17) 0.7728(2) 0.22129(11) 0.0191(3) Uani d . 1 . . C
C14 0.52827(19) 0.7303(2) 0.07751(12) 0.0232(3) Uani d . 1 . . C
H2 -0.042(3) 0.707(3) 0.1031(18) 0.029(6) Uiso d . 1 . . H
H3 0.007(3) 0.859(4) 0.2370(18) 0.033(7) Uiso d . 1 . . H
H4 0.170(4) 1.072(5) 0.256(2) 0.055(9) Uiso d . 1 . . H
H5 0.311(3) 1.139(4) 0.140(2) 0.045(8) Uiso d . 1 . . H
H6 0.272(2) 0.982(3) 0.0104(15) 0.021(5) Uiso d . 1 . . H
H9 0.322(2) 0.502(3) 0.0692(15) 0.021(5) Uiso d . 1 . . H
H10 0.163(2) 0.438(3) 0.1674(14) 0.018(5) Uiso d . 1 . . H
H11 0.194(3) 0.590(3) 0.3008(17) 0.031(6) Uiso d . 1 . . H
H12 0.367(3) 0.796(4) 0.3290(19) 0.035(7) Uiso d . 1 . . H
H13 0.517(3) 0.865(3) 0.2292(16) 0.028(6) Uiso d . 1 . . H

loop_
_atom_site_aniso_label
_atom_site_aniso_U_11
_atom_site_aniso_U_22
_atom_site_aniso_U_33
_atom_site_aniso_U_12
_atom_site_aniso_U_13
_atom_site_aniso_U_23
Cr1 0.01696(15) 0.01619(16) 0.01472(16) 0.00166(8) 0.00287(10) -0.00070(9)
F1 0.0228(5) 0.0562(9) 0.0388(7) 0.0103(5) 0.0129(5) 0.0066(6)
F2 0.0418(7) 0.0336(6) 0.0336(6) -0.0134(5) 0.0168(5) -0.0007(5)
F3 0.0353(6) 0.0415(7) 0.0170(5) -0.0013(5) 0.0074(5) -0.0011(5)
N1 0.0349(9) 0.0456(11) 0.0225(8) -0.0049(8) 0.0005(7) -0.0021(7)
C1 0.0204(7) 0.0254(8) 0.0175(8) 0.0046(6) 0.0019(6) 0.0040(6)
C2 0.0163(7) 0.0321(9) 0.0225(9) 0.0064(6) 0.0044(6) 0.0064(7)
C3 0.0274(9) 0.0366(10) 0.0256(9) 0.0140(8) 0.0093(7) 0.0026(8)
C4 0.0402(11) 0.0263(9) 0.0297(10) 0.0141(8) 0.0046(8) -0.0066(8)
C5 0.0366(10) 0.0153(8) 0.0366(10) 0.0046(7) 0.0017(8) -0.0001(7)
C6 0.0275(8) 0.0208(8) 0.0249(9) 0.0030(6) 0.0035(7) 0.0071(7)
C7 0.0219(8) 0.0318(9) 0.0181(8) 0.0006(7) 0.0001(6) 0.0048(7)
C8 0.0165(7) 0.0207(7) 0.0162(7) 0.0014(6) 0.0036(5) 0.0011(6)
C9 0.0186(7) 0.0169(7) 0.0185(7) 0.0022(5) 0.0024(6) -0.0010(6)
C10 0.0184(7) 0.0153(7) 0.0261(8) 0.0006(5) 0.0042(6) 0.0021(6)
C11 0.0209(7) 0.0245(8) 0.0197(8) 0.0008(6) 0.0046(6) 0.0044(6)
C12 0.0233(8) 0.0263(8) 0.0143(7) -0.0005(6) 0.0018(6) -0.0017(6)
C13 0.0175(7) 0.0231(8) 0.0164(7) -0.0014(6) 0.0009(6) -0.0005(6)
C14 0.0212(8) 0.0297(9) 0.0197(8) -0.0016(6) 0.0069(6) -0.0006(7)

loop_
_atom_type_symbol
_atom_type_description
_atom_type_scat_dispersion_real
_atom_type_scat_dispersion_imag
_atom_type_scat_source
C C 0.0033 0.0016 'International Tables Vol C Tables 4.2.6.8 and 6.1.1.4'
H H 0.0000 0.0000 'International Tables Vol C Tables 4.2.6.8 and 6.1.1.4'
N N 0.0061 0.0033 'International Tables Vol C Tables 4.2.6.8 and 6.1.1.4'
F F 0.0171 0.0103 'International Tables Vol C Tables 4.2.6.8 and 6.1.1.4'
Cr Cr 0.3209 0.6236 'International Tables Vol C Tables 4.2.6.8 and 6.1.1.4'

loop_
_geom_angle_atom_site_label_1
_geom_angle_atom_site_label_2
_geom_angle_atom_site_label_3
_geom_angle
C8 Cr1 C1 113.28(7)
C8 Cr1 C13 39.12(7)
C1 Cr1 C13 145.62(7)
C8 Cr1 C2 144.74(7)
C1 Cr1 C2 39.23(7)
C13 Cr1 C2 175.09(7)
C8 Cr1 C9 39.00(6)
C1 Cr1 C9 98.52(7)
C13 Cr1 C9 70.44(7)
C2 Cr1 C9 111.51(7)
C8 Cr1 C4 139.93(8)
C1 Cr1 C4 83.07(8)
C13 Cr1 C4 108.03(8)
C2 Cr1 C4 69.96(8)
C9 Cr1 C4 178.37(7)
C8 Cr1 C6 99.52(7)
C1 Cr1 C6 39.08(7)
C13 Cr1 C6 113.15(7)
C2 Cr1 C6 70.66(7)
C9 Cr1 C6 111.37(7)
C4 Cr1 C6 69.65(8)
C8 Cr1 C10 70.10(6)
C1 Cr1 C10 108.80(7)
C13 Cr1 C10 83.04(7)
C2 Cr1 C10 95.82(7)
C9 Cr1 C10 38.32(6)
C4 Cr1 C10 141.46(8)
C6 Cr1 C10 140.85(7)
C8 Cr1 C11 83.06(7)
C1 Cr1 C11 138.44(7)
C13 Cr1 C11 69.79(7)
C2 Cr1 C11 106.38(7)
C9 Cr1 C11 69.74(7)
C4 Cr1 C11 109.31(8)
C6 Cr1 C11 177.02(7)
C10 Cr1 C11 38.72(7)
C8 Cr1 C3 176.73(7)
C1 Cr1 C3 69.87(7)
C13 Cr1 C3 137.67(8)
C2 Cr1 C3 38.41(8)
C9 Cr1 C3 142.63(8)
C4 Cr1 C3 38.34(9)
C6 Cr1 C3 82.41(8)
C10 Cr1 C3 110.05(8)
C11 Cr1 C3 95.08(7)
C8 Cr1 C5 110.53(7)
C1 Cr1 C5 69.96(8)
C13 Cr1 C5 98.12(8)
C2 Cr1 C5 83.06(8)
C9 Cr1 C5 141.68(8)
C4 Cr1 C5 38.59(8)
C6 Cr1 C5 38.18(8)
C10 Cr1 C5 178.74(7)
C11 Cr1 C5 142.18(8)
C3 Cr1 C5 69.39(9)
C8 Cr1 C12 69.88(7)
C1 Cr1 C12 175.95(7)
C13 Cr1 C12 38.38(7)
C2 Cr1 C12 136.79(7)
C9 Cr1 C12 82.41(7)
C4 Cr1 C12 96.03(8)
C6 Cr1 C12 144.11(7)
C10 Cr1 C12 69.52(7)
C11 Cr1 C12 38.26(7)
C3 Cr1 C12 107.02(7)
C5 Cr1 C12 111.69(8)
C6 C1 C2 120.56(17)
C6 C1 C7 120.00(16)
C2 C1 C7 119.31(17)
C6 C1 Cr1 71.65(10)
C2 C1 Cr1 71.34(10)
C7 C1 Cr1 126.30(13)
C3 C2 C1 118.62(18)
C3 C2 Cr1 71.13(11)
C1 C2 Cr1 69.44(10)
C4 C3 C2 121.13(18)
C4 C3 Cr1 70.65(11)
C2 C3 Cr1 70.47(10)
C3 C4 C5 119.93(19)
C3 C4 Cr1 71.01(11)
C5 C4 Cr1 71.17(11)
C6 C5 C4 120.05(19)
C6 C5 Cr1 70.53(10)
C4 C5 Cr1 70.24(11)
C5 C6 C1 119.65(17)
C5 C6 Cr1 71.29(11)
C1 C6 Cr1 69.27(10)
N1 C7 C1 179.5(2)
C9 C8 C13 120.55(15)
C9 C8 C14 120.43(15)
C13 C8 C14 119.01(15)
C9 C8 Cr1 71.73(9)
C13 C8 Cr1 71.45(9)
C14 C8 Cr1 130.72(12)
C10 C9 C8 119.61(15)
C10 C9 Cr1 70.94(9)
C8 C9 Cr1 69.26(9)
C9 C10 C11 120.07(15)
C9 C10 Cr1 70.73(9)
C11 C10 Cr1 70.67(10)
C12 C11 C10 119.97(16)
C12 C11 Cr1 71.28(10)
C10 C11 Cr1 70.61(10)
C11 C12 C13 120.55(16)
C11 C12 Cr1 70.47(10)
C13 C12 Cr1 70.04(10)
C12 C13 C8 119.20(15)
C12 C13 Cr1 71.57(10)
C8 C13 Cr1 69.43(9)
F3 C14 F2 106.36(15)
F3 C14 F1 105.80(15)
F2 C14 F1 105.89(15)
F3 C14 C8 113.46(15)
F2 C14 C8 112.40(15)
F1 C14 C8 112.34(15)

loop_
_geom_bond_atom_site_label_1
_geom_bond_atom_site_label_2
_geom_bond_site_symmetry_2
_geom_bond_distance
_geom_bond_publ_flag
Cr1 C8 . 2.1118(16) ?
Cr1 C1 . 2.1153(17) ?
Cr1 C13 . 2.1384(17) ?
Cr1 C2 . 2.1405(18) ?
Cr1 C9 . 2.1443(16) ?
Cr1 C4 . 2.1444(19) ?
Cr1 C6 . 2.1467(18) ?
Cr1 C10 . 2.1470(17) ?
Cr1 C11 . 2.1479(18) ?
Cr1 C3 . 2.1491(18) ?
Cr1 C5 . 2.1566(19) ?
Cr1 C12 . 2.1584(18) ?
F1 C14 . 1.352(2) ?
F2 C14 . 1.351(2) ?
F3 C14 . 1.335(2) ?
N1 C7 . 1.144(3) ?
C1 C6 . 1.426(3) ?
C1 C2 . 1.429(2) ?
C1 C7 . 1.441(3) ?
C2 C3 . 1.411(3) ?
C3 C4 . 1.410(3) ?
C4 C5 . 1.421(3) ?
C5 C6 . 1.408(3) ?
C8 C9 . 1.421(2) ?
C8 C13 . 1.423(2) ?
C8 C14 . 1.488(2) ?
C9 C10 . 1.409(2) ?
C10 C11 . 1.424(3) ?
C11 C12 . 1.411(3) ?
C12 C13 . 1.413(2) ?

loop_
_geom_torsion_atom_site_label_1
_geom_torsion_atom_site_label_2
_geom_torsion_atom_site_label_3
_geom_torsion_atom_site_label_4
_geom_torsion
C8 Cr1 C1 C6 -75.87(12)
C13 Cr1 C1 C6 -45.96(17)
C2 Cr1 C1 C6 132.65(16)
C9 Cr1 C1 C6 -113.59(11)
C4 Cr1 C1 C6 66.04(12)
C10 Cr1 C1 C6 -151.68(10)
C11 Cr1 C1 C6 177.45(11)
C3 Cr1 C1 C6 103.19(12)
C5 Cr1 C1 C6 28.58(11)
C12 Cr1 C1 C6 143.4(10)
C8 Cr1 C1 C2 151.48(11)
C13 Cr1 C1 C2 -178.62(12)
C9 Cr1 C1 C2 113.76(11)
C4 Cr1 C1 C2 -66.62(12)
C6 Cr1 C1 C2 -132.65(16)
C10 Cr1 C1 C2 75.67(12)
C11 Cr1 C1 C2 44.80(15)
C3 Cr1 C1 C2 -29.46(12)
C5 Cr1 C1 C2 -104.08(12)
C12 Cr1 C1 C2 10.8(10)
C8 Cr1 C1 C7 38.34(18)
C13 Cr1 C1 C7 68.2(2)
C2 Cr1 C1 C7 -113.1(2)
C9 Cr1 C1 C7 0.61(17)
C4 Cr1 C1 C7 -179.76(17)
C6 Cr1 C1 C7 114.2(2)
C10 Cr1 C1 C7 -37.48(17)
C11 Cr1 C1 C7 -68.35(19)
C3 Cr1 C1 C7 -142.61(18)
C5 Cr1 C1 C7 142.78(18)
C12 Cr1 C1 C7 -102.4(10)
C6 C1 C2 C3 -0.9(3)
C7 C1 C2 C3 175.05(16)
Cr1 C1 C2 C3 53.25(15)
C6 C1 C2 Cr1 -54.17(15)
C7 C1 C2 Cr1 121.80(16)
C8 Cr1 C2 C3 178.57(12)
C1 Cr1 C2 C3 -131.99(17)
C13 Cr1 C2 C3 38.9(9)
C9 Cr1 C2 C3 151.38(12)
C4 Cr1 C2 C3 -27.88(12)
C6 Cr1 C2 C3 -102.55(13)
C10 Cr1 C2 C3 115.23(12)
C11 Cr1 C2 C3 77.17(13)
C5 Cr1 C2 C3 -65.35(13)
C12 Cr1 C2 C3 49.12(16)
C8 Cr1 C2 C1 -49.45(17)
C13 Cr1 C2 C1 170.8(8)
C9 Cr1 C2 C1 -76.64(12)
C4 Cr1 C2 C1 104.10(13)
C6 Cr1 C2 C1 29.43(11)
C10 Cr1 C2 C1 -112.79(11)
C11 Cr1 C2 C1 -150.84(11)
C3 Cr1 C2 C1 131.99(17)
C5 Cr1 C2 C1 66.64(12)
C12 Cr1 C2 C1 -178.89(11)
C1 C2 C3 C4 -1.1(3)
Cr1 C2 C3 C4 51.32(17)
C1 C2 C3 Cr1 -52.45(14)
C8 Cr1 C3 C4 59.8(13)
C1 Cr1 C3 C4 -104.86(13)
C13 Cr1 C3 C4 49.67(17)
C2 Cr1 C3 C4 -134.91(18)
C9 Cr1 C3 C4 177.86(12)
C6 Cr1 C3 C4 -66.60(13)
C10 Cr1 C3 C4 151.75(12)
C11 Cr1 C3 C4 115.01(13)
C5 Cr1 C3 C4 -29.46(12)
C12 Cr1 C3 C4 77.87(13)
C8 Cr1 C3 C2 -165.3(13)
C1 Cr1 C3 C2 30.04(11)
C13 Cr1 C3 C2 -175.42(11)
C9 Cr1 C3 C2 -47.24(17)
C4 Cr1 C3 C2 134.91(18)
C6 Cr1 C3 C2 68.30(12)
C10 Cr1 C3 C2 -73.34(12)
C11 Cr1 C3 C2 -110.09(12)
C5 Cr1 C3 C2 105.45(13)
C12 Cr1 C3 C2 -147.22(11)
C2 C3 C4 C5 2.5(3)
Cr1 C3 C4 C5 53.70(16)
C2 C3 C4 Cr1 -51.24(16)
C8 Cr1 C4 C3 -175.61(11)
C1 Cr1 C4 C3 66.09(12)
C13 Cr1 C4 C3 -147.33(12)
C2 Cr1 C4 C3 27.93(12)
C9 Cr1 C4 C3 -127(3)
C6 Cr1 C4 C3 104.00(13)
C10 Cr1 C4 C3 -45.54(18)
C11 Cr1 C4 C3 -73.04(13)
C5 Cr1 C4 C3 132.44(18)
C12 Cr1 C4 C3 -109.94(12)
C8 Cr1 C4 C5 51.94(17)
C1 Cr1 C4 C5 -66.36(13)
C13 Cr1 C4 C5 80.23(13)
C2 Cr1 C4 C5 -104.52(13)
C9 Cr1 C4 C5 100(3)
C6 Cr1 C4 C5 -28.45(12)
C10 Cr1 C4 C5 -177.98(12)
C11 Cr1 C4 C5 154.52(12)
C3 Cr1 C4 C5 -132.44(18)
C12 Cr1 C4 C5 117.62(13)
C3 C4 C5 C6 -1.7(3)
Cr1 C4 C5 C6 51.90(16)
C3 C4 C5 Cr1 -53.63(16)
C8 Cr1 C5 C6 79.03(12)
C1 Cr1 C5 C6 -29.20(11)
C13 Cr1 C5 C6 117.45(12)
C2 Cr1 C5 C6 -67.36(12)
C9 Cr1 C5 C6 48.85(17)
C4 Cr1 C5 C6 -133.74(18)
C10 Cr1 C5 C6 -40(4)
C11 Cr1 C5 C6 -175.20(11)
C3 Cr1 C5 C6 -104.46(13)
C12 Cr1 C5 C6 154.76(11)
C8 Cr1 C5 C4 -147.23(12)
C1 Cr1 C5 C4 104.54(13)
C13 Cr1 C5 C4 -108.81(13)
C2 Cr1 C5 C4 66.38(13)
C9 Cr1 C5 C4 -177.41(12)
C6 Cr1 C5 C4 133.74(18)
C10 Cr1 C5 C4 93(4)
C11 Cr1 C5 C4 -41.46(18)
C3 Cr1 C5 C4 29.28(13)
C12 Cr1 C5 C4 -71.50(14)
C4 C5 C6 C1 -0.3(3)
Cr1 C5 C6 C1 51.48(15)
C4 C5 C6 Cr1 -51.77(16)
C2 C1 C6 C5 1.6(3)
C7 C1 C6 C5 -174.32(17)
Cr1 C1 C6 C5 -52.40(15)
C2 C1 C6 Cr1 54.02(15)
C7 C1 C6 Cr1 -121.91(16)
C8 Cr1 C6 C5 -111.22(12)
C1 Cr1 C6 C5 133.37(17)
C13 Cr1 C6 C5 -72.83(13)
C2 Cr1 C6 C5 103.83(13)
C9 Cr1 C6 C5 -149.91(12)
C4 Cr1 C6 C5 28.73(12)
C10 Cr1 C6 C5 178.71(12)
C11 Cr1 C6 C5 98.8(14)
C3 Cr1 C6 C5 66.12(13)
C12 Cr1 C6 C5 -42.52(18)
C8 Cr1 C6 C1 115.42(11)
C13 Cr1 C6 C1 153.80(10)
C2 Cr1 C6 C1 -29.53(11)
C9 Cr1 C6 C1 76.72(11)
C4 Cr1 C6 C1 -104.64(12)
C10 Cr1 C6 C1 45.34(15)
C11 Cr1 C6 C1 -34.6(14)
C3 Cr1 C6 C1 -67.25(12)
C5 Cr1 C6 C1 -133.37(17)
C12 Cr1 C6 C1 -175.88(11)
C6 C1 C7 N1 -0E1(3)
C2 C1 C7 N1 -18E1(10)
Cr1 C1 C7 N1 -9E1(3)
C1 Cr1 C8 C9 -74.03(11)
C13 Cr1 C8 C9 132.47(15)
C2 Cr1 C8 C9 -42.49(16)
C4 Cr1 C8 C9 178.06(12)
C6 Cr1 C8 C9 -112.34(10)
C10 Cr1 C8 C9 28.52(10)
C11 Cr1 C8 C9 66.17(10)
C3 Cr1 C8 C9 121.7(13)
C5 Cr1 C8 C9 -150.31(10)
C12 Cr1 C8 C9 103.24(11)
C1 Cr1 C8 C13 153.50(10)
C2 Cr1 C8 C13 -174.96(12)
C9 Cr1 C8 C13 -132.47(15)
C4 Cr1 C8 C13 45.58(16)
C6 Cr1 C8 C13 115.19(11)
C10 Cr1 C8 C13 -103.95(11)
C11 Cr1 C8 C13 -66.31(10)
C3 Cr1 C8 C13 -10.8(13)
C5 Cr1 C8 C13 77.21(12)
C12 Cr1 C8 C13 -29.23(10)
C1 Cr1 C8 C14 40.78(18)
C13 Cr1 C8 C14 -112.7(2)
C2 Cr1 C8 C14 72.3(2)
C9 Cr1 C8 C14 114.8(2)
C4 Cr1 C8 C14 -67.1(2)
C6 Cr1 C8 C14 2.47(17)
C10 Cr1 C8 C14 143.33(18)
C11 Cr1 C8 C14 -179.03(17)
C3 Cr1 C8 C14 -123.5(13)
C5 Cr1 C8 C14 -35.51(18)
C12 Cr1 C8 C14 -141.96(18)
C13 C8 C9 C10 2.4(2)
C14 C8 C9 C10 -178.99(16)
Cr1 C8 C9 C10 -51.92(14)
C13 C8 C9 Cr1 54.29(14)
C14 C8 C9 Cr1 -127.07(16)
C8 Cr1 C9 C10 133.61(15)
C1 Cr1 C9 C10 -109.63(11)
C13 Cr1 C9 C10 104.02(11)
C2 Cr1 C9 C10 -71.16(11)
C4 Cr1 C9 C10 84(3)
C6 Cr1 C9 C10 -147.98(11)
C11 Cr1 C9 C10 29.06(10)
C3 Cr1 C9 C10 -41.80(16)
C5 Cr1 C9 C10 -177.97(12)
C12 Cr1 C9 C10 66.38(11)
C1 Cr1 C9 C8 116.75(10)
C13 Cr1 C9 C8 -29.59(10)
C2 Cr1 C9 C8 155.22(10)
C4 Cr1 C9 C8 -50(3)
C6 Cr1 C9 C8 78.41(11)
C10 Cr1 C9 C8 -133.61(15)
C11 Cr1 C9 C8 -104.55(11)
C3 Cr1 C9 C8 -175.42(11)
C5 Cr1 C9 C8 48.42(16)
C12 Cr1 C9 C8 -67.23(10)
C8 C9 C10 C11 -1.4(2)
Cr1 C9 C10 C11 -52.59(14)
C8 C9 C10 Cr1 51.15(14)
C8 Cr1 C10 C9 -28.99(10)
C1 Cr1 C10 C9 79.72(11)
C13 Cr1 C10 C9 -67.07(10)
C2 Cr1 C10 C9 117.74(10)
C4 Cr1 C10 C9 -177.40(12)
C6 Cr1 C10 C9 51.45(15)
C11 Cr1 C10 C9 -133.24(15)
C3 Cr1 C10 C9 154.49(10)
C5 Cr1 C10 C9 91(4)
C12 Cr1 C10 C9 -104.19(11)
C8 Cr1 C10 C11 104.25(11)
C1 Cr1 C10 C11 -147.04(10)
C13 Cr1 C10 C11 66.17(10)
C2 Cr1 C10 C11 -109.02(10)
C9 Cr1 C10 C11 133.24(15)
C4 Cr1 C10 C11 -44.16(16)
C6 Cr1 C10 C11 -175.31(11)
C3 Cr1 C10 C11 -72.28(11)
C5 Cr1 C10 C11 -136(4)
C12 Cr1 C10 C11 29.05(10)
C9 C10 C11 C12 -0.8(3)
Cr1 C10 C11 C12 -53.43(15)
C9 C10 C11 Cr1 52.62(14)
C8 Cr1 C11 C12 66.08(11)
C1 Cr1 C11 C12 -176.34(10)
C13 Cr1 C11 C12 28.09(10)
C2 Cr1 C11 C12 -148.67(11)
C9 Cr1 C11 C12 103.94(11)
C4 Cr1 C11 C12 -74.65(12)
C6 Cr1 C11 C12 -143.7(14)
C10 Cr1 C11 C12 132.73(15)
C3 Cr1 C11 C12 -111.21(12)
C5 Cr1 C11 C12 -48.70(16)
C8 Cr1 C11 C10 -66.64(10)
C1 Cr1 C11 C10 50.93(14)
C13 Cr1 C11 C10 -104.64(11)
C2 Cr1 C11 C10 78.60(11)
C9 Cr1 C11 C10 -28.79(9)
C4 Cr1 C11 C10 152.62(11)
C6 Cr1 C11 C10 83.6(14)
C3 Cr1 C11 C10 116.06(11)
C5 Cr1 C11 C10 178.57(12)
C12 Cr1 C11 C10 -132.73(15)
C10 C11 C12 C13 2.2(3)
Cr1 C11 C12 C13 -50.96(15)
C10 C11 C12 Cr1 53.12(15)
C8 Cr1 C12 C11 -104.88(11)
C1 Cr1 C12 C11 36.8(10)
C13 Cr1 C12 C11 -134.63(16)
C2 Cr1 C12 C11 46.78(15)
C9 Cr1 C12 C11 -66.71(11)
C4 Cr1 C12 C11 113.77(12)
C6 Cr1 C12 C11 176.99(12)
C10 Cr1 C12 C11 -29.37(10)
C3 Cr1 C12 C11 76.20(12)
C5 Cr1 C12 C11 150.27(11)
C8 Cr1 C12 C13 29.75(10)
C1 Cr1 C12 C13 171.5(9)
C2 Cr1 C12 C13 -178.59(11)
C9 Cr1 C12 C13 67.92(11)
C4 Cr1 C12 C13 -111.59(12)
C6 Cr1 C12 C13 -48.37(17)
C10 Cr1 C12 C13 105.26(11)
C11 Cr1 C12 C13 134.63(16)
C3 Cr1 C12 C13 -149.17(11)
C5 Cr1 C12 C13 -75.09(12)
C11 C12 C13 C8 -1.2(3)
Cr1 C12 C13 C8 -52.38(14)
C11 C12 C13 Cr1 51.14(15)
C9 C8 C13 C12 -1.0(2)
C14 C8 C13 C12 -179.70(16)
Cr1 C8 C13 C12 53.38(15)
C9 C8 C13 Cr1 -54.42(14)
C14 C8 C13 Cr1 126.92(15)
C8 Cr1 C13 C12 -132.39(15)
C1 Cr1 C13 C12 -178.94(12)
C2 Cr1 C13 C12 11.3(9)
C9 Cr1 C13 C12 -102.88(11)
C4 Cr1 C13 C12 76.52(12)
C6 Cr1 C13 C12 151.53(11)
C10 Cr1 C13 C12 -65.57(11)
C11 Cr1 C13 C12 -28.00(11)
C3 Cr1 C13 C12 46.70(16)
C5 Cr1 C13 C12 114.91(12)
C1 Cr1 C13 C8 -46.54(17)
C2 Cr1 C13 C8 143.7(8)
C9 Cr1 C13 C8 29.51(10)
C4 Cr1 C13 C8 -151.08(11)
C6 Cr1 C13 C8 -76.07(11)
C10 Cr1 C13 C8 66.82(10)
C11 Cr1 C13 C8 104.39(11)
C3 Cr1 C13 C8 179.09(11)
C5 Cr1 C13 C8 -112.70(11)
C12 Cr1 C13 C8 132.39(15)
C9 C8 C14 F3 28.1(2)
C13 C8 C14 F3 -153.22(16)
Cr1 C8 C14 F3 -63.4(2)
C9 C8 C14 F2 148.85(16)
C13 C8 C14 F2 -32.5(2)
Cr1 C8 C14 F2 57.4(2)
C9 C8 C14 F1 -91.8(2)
C13 C8 C14 F1 86.8(2)
Cr1 C8 C14 F1 176.68(13)
